data_7712441
loop_
_publ_author_name
'Stephens, Liam J.'
'Dallerba, Elena'
'Kelderman, Jenisi T. A.'
'Levina, Aviva'
'Werrett, Melissa V.'
'Lay, Peter A.'
'Massi, Massimiliano'
'Andrews, Philip C.'

_publ_section_title
;
 Synthesis and the photophysical and biological properties of tricarbonyl
 Re(I) diimine complexes bound to thiotetrazolato ligands.
;
_journal_issue 15
_journal_name_full 'Dalton transactions (Cambridge, England : 2003)'
_journal_page_first 4835
_journal_page_last 4848
_journal_paper_doi 10.1039/d2dt03237f
_journal_volume 52
_journal_year 2023
_chemical_formula_sum 'C73 H78 N5 Ni23.3 O47 Pt14.7'
_chemical_formula_weight 6012.97
_space_group_crystal_system trigonal
_space_group_IT_number 148
_space_group_name_Hall '-R 3'
_space_group_name_H-M_alt 'R -3 :H'
_atom_sites_solution_hydrogens geom
_audit_creation_method SHELXL-2014/7
_audit_update_record
;
2022-11-02 deposited with the CCDC.	2023-02-28 downloaded from the CCDC.
;
_cell_angle_alpha 90
_cell_angle_beta 90
_cell_angle_gamma 120
_cell_formula_units_Z 3
_cell_length_a 16.2307(19)
_cell_length_b 16.2307(19)
_cell_length_c 36.437(5)
_cell_measurement_reflns_used 9927
_cell_measurement_temperature 100(2)
_cell_measurement_theta_max 28.759
_cell_measurement_theta_min 2.5095
_cell_volume 8312.8(18)
_computing_cell_refinement 'APEX2 (Bruker AXS, 2006)'
_computing_data_collection 'APEX2 (Bruker AXS, 2006)'
_computing_data_reduction 'SAINT (Bruker AXS, 2004)'
_computing_molecular_graphics 'SCHAKAL99 (Keller, 1999)'
_computing_publication_material 'XCIF (Bruker AXS, 2001)'
_computing_structure_refinement 'SHELXL-2014/7 (Sheldrick, 2014)'
_computing_structure_solution 'SHELXL-2014/7 (Sheldrick, 2014)'
_diffrn_ambient_temperature 100(2)
_diffrn_measured_fraction_theta_full 0.999
_diffrn_measured_fraction_theta_max 0.998
_diffrn_measurement_device_type 'PHOTON2 area detector'
_diffrn_measurement_method 'phi and omega scans'
_diffrn_radiation_type MoK\a
_diffrn_radiation_wavelength 0.71073
_diffrn_reflns_av_R_equivalents 0.1759
_diffrn_reflns_av_unetI/netI 0.0651
_diffrn_reflns_Laue_measured_fraction_full 0.999
_diffrn_reflns_Laue_measured_fraction_max 0.998
_diffrn_reflns_limit_h_max 20
_diffrn_reflns_limit_h_min -20
_diffrn_reflns_limit_k_max 20
_diffrn_reflns_limit_k_min -20
_diffrn_reflns_limit_l_max 44
_diffrn_reflns_limit_l_min -44
_diffrn_reflns_number 41806
_diffrn_reflns_point_group_measured_fraction_full 0.999
_diffrn_reflns_point_group_measured_fraction_max 0.998
_diffrn_reflns_theta_full 25.242
_diffrn_reflns_theta_max 25.994
_diffrn_reflns_theta_min 1.677
_diffrn_source 'fine-focus sealed tube'
_exptl_absorpt_coefficient_mu 22.395
_exptl_absorpt_correction_T_max 0.0393
_exptl_absorpt_correction_T_min 0.0092
_exptl_absorpt_correction_type empirical
_exptl_absorpt_process_details
;
 Data were corrected for Lorentz polarization and absorption
 effects (empirical absorption corrections SADABS).
 R(int) = 0.1636 (selected reflections only, before parameter refinement)
 R(int) = 0.0980(selected reflections only, after parameter refinement)
;
_exptl_crystal_colour black
_exptl_crystal_density_diffrn 3.603
_exptl_crystal_description cube
_exptl_crystal_F_000 8178
_exptl_crystal_size_max 0.160
_exptl_crystal_size_mid 0.150
_exptl_crystal_size_min 0.130
_refine_diff_density_max 3.175
_refine_diff_density_min -2.525
_refine_diff_density_rms 0.400
_refine_ls_extinction_method none
_refine_ls_goodness_of_fit_ref 1.050
_refine_ls_hydrogen_treatment constr
_refine_ls_matrix_type full
_refine_ls_number_parameters 238
_refine_ls_number_reflns 3617
_refine_ls_number_restraints 55
_refine_ls_restrained_S_all 1.049
_refine_ls_R_factor_all 0.0814
_refine_ls_R_factor_gt 0.0446
_refine_ls_shift/su_max 0.000
_refine_ls_shift/su_mean 0.000
_refine_ls_structure_factor_coef Fsqd
_refine_ls_weighting_details 'w=1/[\s^2^(Fo^2^)+(0.0567P)^2^] where P=(Fo^2^+2Fc^2^)/3'
_refine_ls_weighting_scheme calc
_refine_ls_wR_factor_gt 0.1151
_refine_ls_wR_factor_ref 0.1287
_reflns_Friedel_coverage 0.000
_reflns_number_gt 2296
_reflns_number_total 3617
_reflns_threshold_expression 'I > 2\s(I)'
_cod_data_source_file d2dt03237f2.cif
_cod_data_source_block Ni2330Pt1470
_cod_depositor_comments 'Adding full bibliography for 7712436--7712441.cif.'
_cod_original_cell_volume 8313(2)
_cod_original_formula_sum 'C73 H78 N5 Ni23.30 O47 Pt14.70'
_cod_database_code 7712441
_shelx_shelxl_version_number 2014/7
_shelx_space_group_comment
;
The symmetry employed for this shelxl refinement is uniquely defined
by the following loop, which should always be used as a source of
symmetry information in preference to the above space-group names.
They are only intended as comments.
;
_shelx_estimated_absorpt_t_min 0.124
_shelx_estimated_absorpt_t_max 0.159

loop_
_space_group_symop_operation_xyz
'x, y, z'
'-y, x-y, z'
'-x+y, -x, z'
'x+2/3, y+1/3, z+1/3'
'-y+2/3, x-y+1/3, z+1/3'
'-x+y+2/3, -x+1/3, z+1/3'
'x+1/3, y+2/3, z+2/3'
'-y+1/3, x-y+2/3, z+2/3'
'-x+y+1/3, -x+2/3, z+2/3'
'-x, -y, -z'
'y, -x+y, -z'
'x-y, x, -z'
'-x+2/3, -y+1/3, -z+1/3'
'y+2/3, -x+y+1/3, -z+1/3'
'x-y+2/3, x+1/3, -z+1/3'
'-x+1/3, -y+2/3, -z+2/3'
'y+1/3, -x+y+2/3, -z+2/3'
'x-y+1/3, x+2/3, -z+2/3'

loop_
_atom_site_label
_atom_site_type_symbol
_atom_site_fract_x
_atom_site_fract_y
_atom_site_fract_z
_atom_site_U_iso_or_equiv
_atom_site_adp_type
_atom_site_occupancy
_atom_site_site_symmetry_order
_atom_site_calc_flag
_atom_site_refinement_flags_posn
_atom_site_refinement_flags_adp
_atom_site_refinement_flags_occupancy
_atom_site_disorder_assembly
_atom_site_disorder_group
Pt1 Pt 0.11278(3) 0.05809(3) 0.03051(2) 0.01601(15) Uani 1 1 d . . . . .
Pt2 Pt 0.11123(4) -0.11977(4) 0.02931(2) 0.02315(17) Uani 1 1 d . . . . .
Pt3 Pt 0.0000 0.0000 0.09165(2) 0.0206(2) Uani 1 3 d S T P . .
Ni4 Ni 0.16380(11) 0.17301(12) 0.08653(4) 0.0225(4) Uani 1 1 d . . . . .
Ni5 Ni 0.27749(12) 0.21410(12) 0.02867(4) 0.0224(4) Uani 1 1 d . . . . .
Ni6 Ni 0.27199(12) 0.04943(12) 0.03193(4) 0.0233(4) Uani 1 1 d . . . . .
Ni7 Ni 0.17195(9) 0.01442(10) 0.08959(4) 0.0267(5) Uani 0.884(3) 1 d . . P . .
Pt7 Pt 0.17195(9) 0.01442(10) 0.08959(4) 0.0267(5) Uani 0.116(3) 1 d . . P . .
C1 C 0.3774(10) 0.0529(10) 0.0197(4) 0.032(3) Uani 1 1 d . . . . .
C2 C 0.3551(10) 0.2133(9) -0.0087(4) 0.030(3) Uani 1 1 d . . . . .
C3 C 0.3649(9) 0.3002(10) 0.0578(4) 0.032(3) Uani 1 1 d . . . . .
C4 C 0.3032(9) 0.0790(9) 0.0807(3) 0.026(3) Uani 1 1 d . . . . .
C5 C 0.1798(11) 0.2921(12) 0.0772(4) 0.044(4) Uani 1 1 d . . . . .
C6 C 0.2238(11) 0.1969(11) 0.1291(4) 0.038(4) Uani 1 1 d . . . . .
C7 C 0.1780(10) -0.0157(12) 0.1352(4) 0.043(4) Uani 1 1 d . . . . .
C8 C 0.0000 0.0000 0.1415(6) 0.030(5) Uani 1 3 d S T P . .
O1 O 0.4518(8) 0.0600(8) 0.0133(3) 0.054(3) Uani 1 1 d . . . . .
O2 O 0.4369(7) 0.2525(7) -0.0169(3) 0.043(3) Uani 1 1 d . . . . .
O3 O 0.4250(8) 0.3544(8) 0.0760(3) 0.052(3) Uani 1 1 d . . . . .
O4 O 0.3746(7) 0.1242(8) 0.0985(3) 0.052(3) Uani 1 1 d . . . . .
O5 O 0.2132(9) 0.3707(8) 0.0915(3) 0.057(3) Uani 1 1 d . . . . .
O6 O 0.2643(9) 0.2189(10) 0.1555(3) 0.068(4) Uani 1 1 d . U . . .
O7 O 0.1808(9) -0.0378(9) 0.1654(3) 0.071(4) Uani 1 1 d . . . . .
O8 O 0.0000 0.0000 0.1729(4) 0.048(5) Uani 1 3 d S T P . .
N1 N 0.66667 0.33333 0.0570(5) 0.028(4) Uani 1 3 d S T P . .
C101 C 0.5774(11) 0.2487(11) 0.0694(5) 0.059(5) Uani 1 1 d . . . . .
H10A H 0.5755 0.2469 0.0962 0.089 Uiso 1 1 calc R U . . .
H10B H 0.5227 0.2524 0.0600 0.089 Uiso 1 1 calc R U . . .
H10C H 0.5751 0.1910 0.0600 0.089 Uiso 1 1 calc R U . . .
C102 C 0.66667 0.33333 0.0164(7) 0.067(10) Uani 1 3 d S T P . .
H10D H 0.7250 0.3887 0.0074 0.100 Uiso 0.3333 1 calc R U P . .
H10E H 0.6636 0.2750 0.0074 0.100 Uiso 0.3333 1 calc R U P . .
H10F H 0.6113 0.3364 0.0074 0.100 Uiso 0.3333 1 calc R U P . .
N2 N 0.138(2) 0.548(2) 0.1029(8) 0.128(7) Uiso 0.5 1 d D U P A 1
C201 C 0.111(3) 0.592(3) 0.1338(11) 0.134(10) Uiso 0.5 1 d D U P A 1
H20A H 0.0446 0.5763 0.1306 0.201 Uiso 0.5 1 calc R U P A 1
H20B H 0.1175 0.5667 0.1573 0.201 Uiso 0.5 1 calc R U P A 1
H20C H 0.1524 0.6612 0.1335 0.201 Uiso 0.5 1 calc R U P A 1
C202 C 0.130(3) 0.587(4) 0.0657(10) 0.133(8) Uiso 0.5 1 d D U P A 1
H20D H 0.0639 0.5719 0.0621 0.199 Uiso 0.5 1 calc R U P A 1
H20E H 0.1723 0.6556 0.0650 0.199 Uiso 0.5 1 calc R U P A 1
H20F H 0.1473 0.5568 0.0461 0.199 Uiso 0.5 1 calc R U P A 1
C203 C 0.072(3) 0.441(2) 0.1038(13) 0.136(10) Uiso 0.5 1 d D U P A 1
H20G H 0.0063 0.4275 0.1007 0.205 Uiso 0.5 1 calc R U P A 1
H20H H 0.0884 0.4117 0.0838 0.205 Uiso 0.5 1 calc R U P A 1
H20I H 0.0784 0.4162 0.1274 0.205 Uiso 0.5 1 calc R U P A 1
C204 C 0.241(2) 0.572(3) 0.1076(12) 0.127(11) Uiso 0.5 1 d D U P A 1
H20J H 0.2826 0.6410 0.1069 0.191 Uiso 0.5 1 calc R U P A 1
H20K H 0.2478 0.5471 0.1312 0.191 Uiso 0.5 1 calc R U P A 1
H20L H 0.2579 0.5426 0.0876 0.191 Uiso 0.5 1 calc R U P A 1
C211 C 0.130(2) 0.549(2) 0.1103(10) 0.128(7) Uiso 0.5 1 d D U P B 2
O211 O 0.156(3) 0.572(3) 0.0784(10) 0.133(8) Uiso 0.5 1 d D U P B 2
C212 C 0.182(3) 0.611(3) 0.1422(11) 0.134(10) Uiso 0.5 1 d D U P B 2
H21A H 0.1492 0.5797 0.1649 0.201 Uiso 0.5 1 calc R U P B 2
H21B H 0.2471 0.6221 0.1427 0.201 Uiso 0.5 1 calc R U P B 2
H21C H 0.1838 0.6721 0.1398 0.201 Uiso 0.5 1 calc R U P B 2
C213 C 0.041(3) 0.461(3) 0.1214(13) 0.136(10) Uiso 0.5 1 d D U P B 2
H21D H 0.0359 0.4587 0.1482 0.205 Uiso 0.5 1 calc R U P B 2
H21E H -0.0138 0.4614 0.1106 0.205 Uiso 0.5 1 calc R U P B 2
H21F H 0.0439 0.4053 0.1126 0.205 Uiso 0.5 1 calc R U P B 2

loop_
_atom_site_aniso_label
_atom_site_aniso_U_11
_atom_site_aniso_U_22
_atom_site_aniso_U_33
_atom_site_aniso_U_23
_atom_site_aniso_U_13
_atom_site_aniso_U_12
Pt1 0.0199(3) 0.0205(3) 0.0072(2) -0.00037(17) -0.00111(17) 0.0098(2)
Pt2 0.0263(3) 0.0270(3) 0.0170(3) 0.0014(2) -0.0012(2) 0.0140(2)
Pt3 0.0281(3) 0.0281(3) 0.0057(4) 0.000 0.000 0.01403(15)
Ni4 0.0269(9) 0.0277(9) 0.0109(8) -0.0038(6) -0.0057(6) 0.0122(7)
Ni5 0.0216(8) 0.0239(8) 0.0188(8) -0.0027(6) -0.0031(6) 0.0092(7)
Ni6 0.0257(9) 0.0251(9) 0.0178(8) -0.0013(6) -0.0028(7) 0.0116(7)
Ni7 0.0302(8) 0.0343(9) 0.0157(7) 0.0017(6) -0.0037(5) 0.0162(7)
Pt7 0.0302(8) 0.0343(9) 0.0157(7) 0.0017(6) -0.0037(5) 0.0162(7)
C1 0.038(8) 0.035(8) 0.028(7) -0.014(6) -0.014(6) 0.021(7)
C2 0.034(8) 0.027(7) 0.027(7) -0.005(6) -0.008(6) 0.012(6)
C3 0.025(7) 0.032(8) 0.031(7) -0.004(6) -0.010(6) 0.009(6)
C4 0.022(7) 0.037(8) 0.019(6) -0.006(6) -0.008(5) 0.016(6)
C5 0.049(10) 0.059(11) 0.018(7) -0.018(7) -0.010(7) 0.022(8)
C6 0.049(9) 0.045(9) 0.026(7) -0.017(7) -0.005(7) 0.028(8)
C7 0.028(8) 0.064(11) 0.028(8) 0.001(8) -0.004(6) 0.015(8)
C8 0.041(9) 0.041(9) 0.009(11) 0.000 0.000 0.021(4)
O1 0.053(7) 0.071(8) 0.055(7) -0.023(6) -0.013(6) 0.044(7)
O2 0.025(5) 0.050(7) 0.046(7) -0.009(5) -0.002(5) 0.012(5)
O3 0.044(7) 0.053(7) 0.046(7) -0.014(6) -0.011(6) 0.014(6)
O4 0.028(6) 0.076(9) 0.034(6) 0.010(6) -0.001(5) 0.014(6)
O5 0.094(10) 0.039(6) 0.047(7) -0.026(6) -0.021(7) 0.039(7)
O6 0.080(8) 0.092(9) 0.031(6) -0.022(6) -0.038(6) 0.043(7)
O7 0.063(8) 0.093(10) 0.036(7) 0.010(7) -0.027(6) 0.023(8)
O8 0.068(8) 0.068(8) 0.008(8) 0.000 0.000 0.034(4)
N1 0.029(6) 0.029(6) 0.026(10) 0.000 0.000 0.015(3)
C101 0.047(11) 0.045(10) 0.075(13) 0.014(9) 0.002(10) 0.015(9)
C102 0.092(16) 0.092(16) 0.016(13) 0.000 0.000 0.046(8)

loop_
_atom_type_symbol
_atom_type_description
_atom_type_scat_dispersion_real
_atom_type_scat_dispersion_imag
_atom_type_scat_source
C C 0.0033 0.0016 'International Tables Vol C Tables 4.2.6.8 and 6.1.1.4'
H H 0.0000 0.0000 'International Tables Vol C Tables 4.2.6.8 and 6.1.1.4'
N N 0.0061 0.0033 'International Tables Vol C Tables 4.2.6.8 and 6.1.1.4'
Ni Ni 0.3393 1.1124 'International Tables Vol C Tables 4.2.6.8 and 6.1.1.4'
O O 0.0106 0.0060 'International Tables Vol C Tables 4.2.6.8 and 6.1.1.4'
Pt Pt -1.7033 8.3905 'International Tables Vol C Tables 4.2.6.8 and 6.1.1.4'

loop_
_geom_angle_atom_site_label_1
_geom_angle_atom_site_label_2
_geom_angle_atom_site_label_3
_geom_angle
_geom_angle_site_symmetry_1
_geom_angle_site_symmetry_3
_geom_angle_publ_flag
Ni7 Pt1 Ni4 61.13(5) . . ?
Ni7 Pt1 Ni5 86.95(5) . . ?
Ni4 Pt1 Ni5 61.32(5) . . ?
Ni7 Pt1 Ni6 57.80(5) . . ?
Ni4 Pt1 Ni6 93.05(5) . . ?
Ni5 Pt1 Ni6 59.99(5) . . ?
Ni7 Pt1 Pt1 122.19(4) . 11 ?
Ni4 Pt1 Pt1 176.66(4) . 11 ?
Ni5 Pt1 Pt1 117.52(4) . 11 ?
Ni6 Pt1 Pt1 88.81(4) . 11 ?
Ni7 Pt1 Pt1 177.28(4) . 12 ?
Ni4 Pt1 Pt1 116.30(4) . 12 ?
Ni5 Pt1 Pt1 90.94(4) . 12 ?
Ni6 Pt1 Pt1 122.41(4) . 12 ?
Pt1 Pt1 Pt1 60.38(2) 11 12 ?
Ni7 Pt1 Pt3 60.37(3) . . ?
Ni4 Pt1 Pt3 61.76(4) . . ?
Ni5 Pt1 Pt3 122.72(4) . . ?
Ni6 Pt1 Pt3 117.83(4) . . ?
Pt1 Pt1 Pt3 119.668(17) 11 . ?
Pt1 Pt1 Pt3 119.667(17) 12 . ?
Ni7 Pt1 Pt2 116.66(4) . 12 ?
Ni4 Pt1 Pt2 118.40(4) . 12 ?
Ni5 Pt1 Pt2 57.15(4) . 12 ?
Ni6 Pt1 Pt2 59.09(4) . 12 ?
Pt1 Pt1 Pt2 60.37(2) 11 12 ?
Pt1 Pt1 Pt2 63.37(2) 12 12 ?
Pt3 Pt1 Pt2 176.78(2) . 12 ?
Ni7 Pt1 Pt1 120.15(3) . 2 ?
Ni4 Pt1 Pt1 88.32(4) . 2 ?
Ni5 Pt1 Pt1 123.67(4) . 2 ?
Ni6 Pt1 Pt1 176.21(4) . 2 ?
Pt1 Pt1 Pt1 90.0 11 2 ?
Pt1 Pt1 Pt1 59.813(12) 12 2 ?
Pt3 Pt1 Pt1 59.854(12) . 2 ?
Pt2 Pt1 Pt1 123.170(17) 12 2 ?
Ni7 Pt1 Pt1 92.22(3) . 3 ?
Ni4 Pt1 Pt1 121.52(4) . 3 ?
Ni5 Pt1 Pt1 176.03(4) . 3 ?
Ni6 Pt1 Pt1 116.37(4) . 3 ?
Pt1 Pt1 Pt1 59.813(12) 11 3 ?
Pt1 Pt1 Pt1 90.0 12 3 ?
Pt3 Pt1 Pt1 59.855(12) . 3 ?
Pt2 Pt1 Pt1 120.083(18) 12 3 ?
Pt1 Pt1 Pt1 60.0 2 3 ?
Ni7 Pt1 Pt2 117.35(4) . 2 ?
Ni4 Pt1 Pt2 56.36(4) . 2 ?
Ni5 Pt1 Pt2 60.63(4) . 2 ?
Ni6 Pt1 Pt2 120.59(4) . 2 ?
Pt1 Pt1 Pt2 120.30(2) 11 2 ?
Pt1 Pt1 Pt2 60.024(16) 12 2 ?
Pt3 Pt1 Pt2 92.507(17) . 2 ?
Pt2 Pt1 Pt2 90.059(17) 12 2 ?
Pt1 Pt1 Pt2 63.05(2) 2 2 ?
Pt1 Pt1 Pt2 123.04(2) 3 2 ?
C5 Pt2 C2 91.8(6) 3 11 ?
C5 Pt2 Ni4 46.3(5) 3 3 ?
C2 Pt2 Ni4 137.6(4) 11 3 ?
C5 Pt2 Ni5 136.9(5) 3 11 ?
C2 Pt2 Ni5 46.1(4) 11 11 ?
Ni4 Pt2 Ni5 175.64(6) 3 11 ?
C5 Pt2 Ni6 121.2(5) 3 11 ?
C2 Pt2 Ni6 70.2(4) 11 11 ?
Ni4 Pt2 Ni6 121.63(6) 3 11 ?
Ni5 Pt2 Ni6 60.46(5) 11 11 ?
C5 Pt2 Ni6 103.1(5) 3 . ?
C2 Pt2 Ni6 74.2(4) 11 . ?
Ni4 Pt2 Ni6 115.06(5) 3 . ?
Ni5 Pt2 Ni6 62.41(5) 11 . ?
Ni6 Pt2 Ni6 122.69(4) 11 . ?
C5 Pt2 Ni5 78.9(5) 3 3 ?
C2 Pt2 Ni5 113.3(4) 11 3 ?
Ni4 Pt2 Ni5 60.84(5) 3 3 ?
Ni5 Pt2 Ni5 121.19(3) 11 3 ?
Ni6 Pt2 Ni5 60.81(5) 11 3 ?
Ni6 Pt2 Ni5 172.28(5) . 3 ?
C5 Pt2 Pt1 163.9(5) 3 11 ?
C2 Pt2 Pt1 102.6(4) 11 11 ?
Ni4 Pt2 Pt1 118.41(4) 3 11 ?
Ni5 Pt2 Pt1 58.75(4) 11 11 ?
Ni6 Pt2 Pt1 58.87(4) 11 11 ?
Ni6 Pt2 Pt1 88.07(4) . 11 ?
Ni5 Pt2 Pt1 88.58(4) 3 11 ?
C5 Pt2 Pt1 104.6(5) 3 3 ?
C2 Pt2 Pt1 157.7(4) 11 3 ?
Ni4 Pt2 Pt1 58.89(4) 3 3 ?
Ni5 Pt2 Pt1 118.36(4) 11 3 ?
Ni6 Pt2 Pt1 88.24(4) 11 3 ?
Ni6 Pt2 Pt1 115.36(4) . 3 ?
Ni5 Pt2 Pt1 57.03(4) 3 3 ?
Pt1 Pt2 Pt1 59.607(19) 11 3 ?
C5 Pt2 Pt1 118.5(5) 3 . ?
C2 Pt2 Pt1 126.2(4) 11 . ?
Ni4 Pt2 Pt1 86.97(4) 3 . ?
Ni5 Pt2 Pt1 88.68(4) 11 . ?
Ni6 Pt2 Pt1 116.95(4) 11 . ?
Ni6 Pt2 Pt1 57.02(4) . . ?
Ni5 Pt2 Pt1 115.41(4) 3 . ?
Pt1 Pt2 Pt1 58.12(2) 11 . ?
Pt1 Pt2 Pt1 58.38(2) 3 . ?
C5 Pt2 Ni7 67.8(5) 3 . ?
C2 Pt2 Ni7 114.6(4) 11 . ?
Ni4 Pt2 Ni7 61.10(5) 3 . ?
Ni5 Pt2 Ni7 116.15(5) 11 . ?
Ni6 Pt2 Ni7 170.41(5) 11 . ?
Ni6 Pt2 Ni7 53.99(4) . . ?
Ni5 Pt2 Ni7 121.27(5) 3 . ?
Pt1 Pt2 Ni7 111.55(3) 11 . ?
Pt1 Pt2 Ni7 85.93(3) 3 . ?
Pt1 Pt2 Ni7 53.46(3) . . ?
C8 Pt3 Ni7 91.61(3) . . ?
C8 Pt3 Pt7 91.61(3) . 3 ?
Ni7 Pt3 Pt7 119.9 . 3 ?
C8 Pt3 Ni7 91.61(3) . 3 ?
Ni7 Pt3 Ni7 119.922(3) . 3 ?
Pt7 Pt3 Ni7 0.0 3 3 ?
C8 Pt3 Pt7 91.61(3) . 2 ?
Ni7 Pt3 Pt7 119.9 . 2 ?
Pt7 Pt3 Pt7 119.922(3) 3 2 ?
Ni7 Pt3 Pt7 119.922(3) 3 2 ?
C8 Pt3 Ni7 91.61(3) . 2 ?
Ni7 Pt3 Ni7 119.922(3) . 2 ?
Pt7 Pt3 Ni7 119.9 3 2 ?
Ni7 Pt3 Ni7 119.922(3) 3 2 ?
Pt7 Pt3 Ni7 0.0 2 2 ?
C8 Pt3 Pt1 144.560(14) . 2 ?
Ni7 Pt3 Pt1 117.48(4) . 2 ?
Pt7 Pt3 Pt1 90.62(3) 3 2 ?
Ni7 Pt3 Pt1 90.62(3) 3 2 ?
Pt7 Pt3 Pt1 57.26(3) 2 2 ?
Ni7 Pt3 Pt1 57.26(3) 2 2 ?
C8 Pt3 Pt1 144.558(14) . 3 ?
Ni7 Pt3 Pt1 90.62(3) . 3 ?
Pt7 Pt3 Pt1 57.26(3) 3 3 ?
Ni7 Pt3 Pt1 57.26(3) 3 3 ?
Pt7 Pt3 Pt1 117.48(4) 2 3 ?
Ni7 Pt3 Pt1 117.48(4) 2 3 ?
Pt1 Pt3 Pt1 60.29(2) 2 3 ?
C8 Pt3 Pt1 144.560(15) . . ?
Ni7 Pt3 Pt1 57.26(3) . . ?
Pt7 Pt3 Pt1 117.48(4) 3 . ?
Ni7 Pt3 Pt1 117.48(4) 3 . ?
Pt7 Pt3 Pt1 90.62(3) 2 . ?
Ni7 Pt3 Pt1 90.62(3) 2 . ?
Pt1 Pt3 Pt1 60.29(2) 2 . ?
Pt1 Pt3 Pt1 60.29(2) 3 . ?
C8 Pt3 Ni4 93.90(3) . 2 ?
Ni7 Pt3 Ni4 174.26(5) . 2 ?
Pt7 Pt3 Ni4 61.58(4) 3 2 ?
Ni7 Pt3 Ni4 61.58(4) 3 2 ?
Pt7 Pt3 Ni4 58.34(4) 2 2 ?
Ni7 Pt3 Ni4 58.34(4) 2 2 ?
Pt1 Pt3 Ni4 56.80(3) 2 2 ?
Pt1 Pt3 Ni4 85.83(4) 3 2 ?
Pt1 Pt3 Ni4 117.00(4) . 2 ?
C8 Pt3 Ni4 93.90(3) . 3 ?
Ni7 Pt3 Ni4 61.58(4) . 3 ?
Pt7 Pt3 Ni4 58.34(4) 3 3 ?
Ni7 Pt3 Ni4 58.34(4) 3 3 ?
Pt7 Pt3 Ni4 174.26(5) 2 3 ?
Ni7 Pt3 Ni4 174.26(5) 2 3 ?
Pt1 Pt3 Ni4 117.00(4) 2 3 ?
Pt1 Pt3 Ni4 56.80(3) 3 3 ?
Pt1 Pt3 Ni4 85.83(4) . 3 ?
Ni4 Pt3 Ni4 119.543(8) 2 3 ?
C6 Ni4 C5 99.1(6) . . ?
C6 Ni4 Pt2 150.2(5) . 2 ?
C5 Ni4 Pt2 51.6(4) . 2 ?
C6 Ni4 Pt1 141.9(5) . . ?
C5 Ni4 Pt1 115.7(4) . . ?
Pt2 Ni4 Pt1 64.74(4) 2 . ?
C6 Ni4 Ni7 83.5(5) . . ?
C5 Ni4 Ni7 167.5(5) . . ?
Pt2 Ni4 Ni7 123.84(7) 2 . ?
Pt1 Ni4 Ni7 59.26(5) . . ?
C6 Ni4 Ni5 113.8(5) . . ?
C5 Ni4 Ni5 82.8(5) . . ?
Pt2 Ni4 Ni5 62.82(5) 2 . ?
Pt1 Ni4 Ni5 59.36(5) . . ?
Ni7 Ni4 Ni5 84.91(7) . . ?
C6 Ni4 Pt3 108.1(5) . . ?
C5 Ni4 Pt3 129.8(5) . . ?
Pt2 Ni4 Pt3 97.31(5) 2 . ?
Pt1 Ni4 Pt3 61.43(4) . . ?
Ni7 Ni4 Pt3 59.69(4) . . ?
Ni5 Ni4 Pt3 120.45(7) . . ?
C6 Ni4 Pt7 114.8(5) . 2 ?
C5 Ni4 Pt7 72.4(5) . 2 ?
Pt2 Ni4 Pt7 65.92(5) 2 2 ?
Pt1 Ni4 Pt7 91.30(6) . 2 ?
Ni7 Ni4 Pt7 117.8 . 2 ?
Ni5 Ni4 Pt7 127.98(7) . 2 ?
Pt3 Ni4 Pt7 58.14(4) . 2 ?
C6 Ni4 Ni7 114.8(5) . 2 ?
C5 Ni4 Ni7 72.4(5) . 2 ?
Pt2 Ni4 Ni7 65.92(5) 2 2 ?
Pt1 Ni4 Ni7 91.30(6) . 2 ?
Ni7 Ni4 Ni7 117.83(8) . 2 ?
Ni5 Ni4 Ni7 127.98(7) . 2 ?
Pt3 Ni4 Ni7 58.14(4) . 2 ?
Pt7 Ni4 Ni7 0.0 2 2 ?
C3 Ni5 C2 99.6(6) . . ?
C3 Ni5 Pt2 150.6(5) . 12 ?
C2 Ni5 Pt2 51.0(4) . 12 ?
C3 Ni5 Pt1 141.5(5) . . ?
C2 Ni5 Pt1 112.4(4) . . ?
Pt2 Ni5 Pt1 64.09(4) 12 . ?
C3 Ni5 Ni6 112.5(5) . . ?
C2 Ni5 Ni6 72.9(4) . . ?
Pt2 Ni5 Ni6 61.70(5) 12 . ?
Pt1 Ni5 Ni6 60.97(5) . . ?
C3 Ni5 Ni4 84.5(5) . . ?
C2 Ni5 Ni4 165.2(4) . . ?
Pt2 Ni5 Ni4 123.33(7) 12 . ?
Pt1 Ni5 Ni4 59.32(5) . . ?
Ni6 Ni5 Ni4 92.44(7) . . ?
C3 Ni5 Pt2 109.9(5) . 2 ?
C2 Ni5 Pt2 133.2(4) . 2 ?
Pt2 Ni5 Pt2 95.04(5) 12 2 ?
Pt1 Ni5 Pt2 62.34(4) . 2 ?
Ni6 Ni5 Pt2 123.28(7) . 2 ?
Ni4 Ni5 Pt2 56.34(5) . 2 ?
C3 Ni5 Ni6 119.2(5) . 12 ?
C2 Ni5 Ni6 75.4(4) . 12 ?
Pt2 Ni5 Ni6 60.97(5) 12 12 ?
Pt1 Ni5 Ni6 90.13(6) . 12 ?
Ni6 Ni5 Ni6 122.49(7) . 12 ?
Ni4 Ni5 Ni6 115.12(8) . 12 ?
Pt2 Ni5 Ni6 58.79(5) 2 12 ?
C1 Ni6 C4 95.8(6) . . ?
C1 Ni6 Ni7 136.6(5) . . ?
C4 Ni6 Ni7 47.4(4) . . ?
C1 Ni6 Ni5 114.9(5) . . ?
C4 Ni6 Ni5 85.0(4) . . ?
Ni7 Ni6 Ni5 87.58(7) . . ?
C1 Ni6 Pt1 163.5(5) . . ?
C4 Ni6 Pt1 98.8(4) . . ?
Ni7 Ni6 Pt1 59.88(5) . . ?
Ni5 Ni6 Pt1 59.04(5) . . ?
C1 Ni6 Pt2 101.5(5) . 12 ?
C4 Ni6 Pt2 142.8(4) . 12 ?
Ni7 Ni6 Pt2 121.67(7) . 12 ?
Ni5 Ni6 Pt2 57.85(5) . 12 ?
Pt1 Ni6 Pt2 62.04(4) . 12 ?
C1 Ni6 Pt2 117.5(5) . . ?
C4 Ni6 Pt2 107.5(4) . . ?
Ni7 Ni6 Pt2 67.33(5) . . ?
Ni5 Ni6 Pt2 124.04(7) . . ?
Pt1 Ni6 Pt2 65.14(4) . . ?
Pt2 Ni6 Pt2 93.29(5) 12 . ?
C1 Ni6 Ni5 79.5(4) . 11 ?
C4 Ni6 Ni5 156.3(4) . 11 ?
Ni7 Ni6 Ni5 123.65(8) . 11 ?
Ni5 Ni6 Ni5 118.17(7) . 11 ?
Pt1 Ni6 Ni5 90.12(6) . 11 ?
Pt2 Ni6 Ni5 60.40(5) 12 11 ?
Pt2 Ni6 Ni5 56.62(5) . 11 ?
C7 Ni7 C4 96.5(6) . . ?
C7 Ni7 Ni6 136.9(5) . . ?
C4 Ni7 Ni6 46.4(4) . . ?
C7 Ni7 Pt1 160.8(5) . . ?
C4 Ni7 Pt1 100.1(4) . . ?
Ni6 Ni7 Pt1 62.32(5) . . ?
C7 Ni7 Ni4 110.4(6) . . ?
C4 Ni7 Ni4 92.5(4) . . ?
Ni6 Ni7 Ni4 94.87(7) . . ?
Pt1 Ni7 Ni4 59.61(5) . . ?
C7 Ni7 Pt3 98.6(5) . . ?
C4 Ni7 Pt3 153.6(4) . . ?
Ni6 Ni7 Pt3 124.30(6) . . ?
Pt1 Ni7 Pt3 62.37(3) . . ?
Ni4 Ni7 Pt3 61.97(5) . . ?
C7 Ni7 Ni4 84.5(5) . 3 ?
C4 Ni7 Ni4 143.1(4) . 3 ?
Ni6 Ni7 Ni4 111.63(7) . 3 ?
Pt1 Ni7 Ni4 87.83(5) . 3 ?
Ni4 Ni7 Ni4 121.84(7) . 3 ?
Pt3 Ni7 Ni4 60.27(4) . 3 ?
C7 Ni7 Pt2 123.8(6) . . ?
C4 Ni7 Pt2 98.9(4) . . ?
Ni6 Ni7 Pt2 58.68(5) . . ?
Pt1 Ni7 Pt2 62.83(3) . . ?
Ni4 Ni7 Pt2 122.41(6) . . ?
Pt3 Ni7 Pt2 90.44(4) . . ?
Ni4 Ni7 Pt2 52.98(4) 3 . ?
O1 C1 Ni6 175.3(12) . . ?
O2 C2 Ni5 139.5(11) . . ?
O2 C2 Pt2 137.6(11) . 12 ?
Ni5 C2 Pt2 82.9(6) . 12 ?
O3 C3 Ni5 176.1(14) . . ?
O4 C4 Ni6 137.0(11) . . ?
O4 C4 Ni7 136.7(11) . . ?
Ni6 C4 Ni7 86.2(5) . . ?
O5 C5 Ni4 140.3(12) . . ?
O5 C5 Pt2 137.5(13) . 2 ?
Ni4 C5 Pt2 82.1(6) . 2 ?
O6 C6 Ni4 174.8(15) . . ?
O7 C7 Ni7 178.6(17) . . ?
O8 C8 Pt3 180.0 . . ?
C102 N1 C101 107.7(11) . . ?
C102 N1 C101 107.7(11) . 2_655 ?
C101 N1 C101 111.2(10) . 2_655 ?
C102 N1 C101 107.7(11) . 3_665 ?
C101 N1 C101 111.2(10) . 3_665 ?
C101 N1 C101 111.2(10) 2_655 3_665 ?
C204 N2 C203 110.7(12) . . ?
C204 N2 C201 109.9(12) . . ?
C203 N2 C201 108.1(12) . . ?
C204 N2 C202 108.1(12) . . ?
C203 N2 C202 109.2(12) . . ?
C201 N2 C202 110.9(17) . . ?
O211 C211 C212 123.2(18) . . ?
O211 C211 C213 124.1(18) . . ?
C212 C211 C213 113(2) . . ?

loop_
_geom_bond_atom_site_label_1
_geom_bond_atom_site_label_2
_geom_bond_distance
_geom_bond_site_symmetry_2
_geom_bond_publ_flag
Pt1 Ni7 2.5960(15) . ?
Pt1 Ni4 2.6054(17) . ?
Pt1 Ni5 2.6064(17) . ?
Pt1 Ni6 2.6576(18) . ?
Pt1 Pt1 2.7307(8) 11 ?
Pt1 Pt1 2.7308(8) 12 ?
Pt1 Pt3 2.7344(8) . ?
Pt1 Pt2 2.7423(7) 12 ?
Pt1 Pt1 2.7462(9) 2 ?
Pt1 Pt1 2.7463(9) 3 ?
Pt1 Pt2 2.7519(7) 2 ?
Pt2 C5 2.004(13) 3 ?
Pt2 C2 2.007(13) 11 ?
Pt2 Ni4 2.5332(17) 3 ?
Pt2 Ni5 2.5612(17) 11 ?
Pt2 Ni6 2.6636(17) 11 ?
Pt2 Ni6 2.6820(17) . ?
Pt2 Ni5 2.7076(17) 3 ?
Pt2 Pt1 2.7425(7) 11 ?
Pt2 Pt1 2.7518(7) 3 ?
Pt2 Ni7 2.8970(15) . ?
Pt3 C8 1.81(2) . ?
Pt3 Ni7 2.6826(14) . ?
Pt3 Pt7 2.6826(14) 3 ?
Pt3 Ni7 2.6826(14) 3 ?
Pt3 Pt7 2.6826(14) 2 ?
Pt3 Ni7 2.6826(14) 2 ?
Pt3 Pt1 2.7343(8) 2 ?
Pt3 Pt1 2.7343(8) 3 ?
Pt3 Ni4 2.7428(16) 2 ?
Pt3 Ni4 2.7428(16) 3 ?
Ni4 C6 1.768(14) . ?
Ni4 C5 1.848(17) . ?
Ni4 Pt2 2.5333(17) 2 ?
Ni4 Ni7 2.645(2) . ?
Ni4 Ni5 2.658(2) . ?
Ni4 Pt7 2.778(2) 2 ?
Ni4 Ni7 2.778(2) 2 ?
Ni5 C3 1.763(13) . ?
Ni5 C2 1.859(14) . ?
Ni5 Pt2 2.5612(17) 12 ?
Ni5 Ni6 2.632(2) . ?
Ni5 Pt2 2.7076(17) 2 ?
Ni5 Ni6 2.719(2) 12 ?
Ni6 C1 1.741(14) . ?
Ni6 C4 1.844(12) . ?
Ni6 Ni7 2.540(2) . ?
Ni6 Pt2 2.6636(17) 12 ?
Ni6 Ni5 2.719(2) 11 ?
Ni7 C7 1.748(15) . ?
Ni7 C4 1.873(13) . ?
Ni7 Ni4 2.778(2) 3 ?
C1 O1 1.178(16) . ?
C2 O2 1.189(16) . ?
C2 Pt2 2.007(13) 12 ?
C3 O3 1.143(15) . ?
C4 O4 1.205(15) . ?
C5 O5 1.225(17) . ?
C5 Pt2 2.004(13) 2 ?
C6 O6 1.118(17) . ?
C7 O7 1.167(18) . ?
C8 O8 1.15(3) . ?
N1 C102 1.48(3) . ?
N1 C101 1.483(15) . ?
N1 C101 1.483(15) 2_655 ?
N1 C101 1.483(15) 3_665 ?
N2 C204 1.513(12) . ?
N2 C203 1.513(12) . ?
N2 C201 1.517(12) . ?
N2 C202 1.528(12) . ?
C211 O211 1.224(19) . ?
C211 C212 1.488(19) . ?
C211 C213 1.49(2) . ?
